data_7716960
loop_
_publ_author_name
'Nandy, Rakhi'
'Jagli&#x10d;i&#x107;, Zvonko'
'Jana, Narayan Ch'
'Brand&#xe3;o, Paula'
'Bustamante, Fabi&#xe1;n'
'Aravena, Daniel'
'Panja, Anangamohan'

_publ_section_title
;
 The effect of co-ligands on the performance of single-molecule magnet
 behaviours in a family of linear trinuclear Zn-Dy-Zn complexes with a
 compartmental Schiff base.
;
_journal_issue 33
_journal_name_full 'Dalton transactions (Cambridge, England : 2003)'
_journal_page_first 13968
_journal_page_last 13981
_journal_paper_doi 10.1039/d4dt01582g
_journal_volume 53
_journal_year 2024
_chemical_formula_sum 'C24 H30 N2 O4'
_chemical_formula_weight 410.50
_space_group_crystal_system orthorhombic
_space_group_IT_number 43
_space_group_name_Hall 'F 2 -2d'
_space_group_name_H-M_alt 'F d d 2'
_atom_sites_solution_hydrogens mixed
_audit_creation_method SHELXL-2018/3
_audit_update_record
;
2024-07-09 deposited with the CCDC.	2024-07-30 downloaded from the CCDC.
;
_cell_angle_alpha 90
_cell_angle_beta 90
_cell_angle_gamma 90
_cell_formula_units_Z 8
_cell_length_a 20.8442(10)
_cell_length_b 25.538(2)
_cell_length_c 8.7128(5)
_cell_measurement_reflns_used 560
_cell_measurement_temperature 150(2)
_cell_measurement_theta_max 25.10
_cell_measurement_theta_min 2.99
_cell_volume 4638.0(5)
_computing_cell_refinement 'Bruker APEX-II'
_computing_data_collection 'Bruker Smart APEX-II CCD Diffractometer'
_computing_data_reduction 'Bruker SAINT plus'
_computing_molecular_graphics 'Olex2 1.5-alpha (Dolomanov et al., 2009)and mercury'
_computing_publication_material 'Olex2 1.5-alpha (Dolomanov et al., 2009)'
_computing_structure_refinement 'SHELXL 2018/3 (Sheldrick, 2015)'
_computing_structure_solution 'SHELXT 2018/2 (Sheldrick, 2018)'
_diffrn_ambient_temperature 150(2)
_diffrn_measured_fraction_theta_full 0.989
_diffrn_measured_fraction_theta_max 0.991
_diffrn_measurement_device_type 'photon 100 CMOS'
_diffrn_measurement_method 'omega and phi scans'
_diffrn_radiation_type MoK\a
_diffrn_radiation_wavelength 0.71073
_diffrn_reflns_av_R_equivalents 0.0215
_diffrn_reflns_av_unetI/netI 0.0097
_diffrn_reflns_Laue_measured_fraction_full 0.989
_diffrn_reflns_Laue_measured_fraction_max 0.991
_diffrn_reflns_limit_h_max 26
_diffrn_reflns_limit_h_min -25
_diffrn_reflns_limit_k_max 32
_diffrn_reflns_limit_k_min -32
_diffrn_reflns_limit_l_max 11
_diffrn_reflns_limit_l_min -11
_diffrn_reflns_number 25447
_diffrn_reflns_point_group_measured_fraction_full 0.990
_diffrn_reflns_point_group_measured_fraction_max 0.991
_diffrn_reflns_theta_full 25.242
_diffrn_reflns_theta_max 27.121
_diffrn_reflns_theta_min 2.523
_diffrn_source 'fine-focus sealed tube'
_exptl_absorpt_coefficient_mu 0.080
_exptl_absorpt_correction_T_max 0.7455
_exptl_absorpt_correction_T_min 0.6987
_exptl_absorpt_correction_type multi-scan
_exptl_absorpt_process_details sadabs
_exptl_crystal_colour Yellow
_exptl_crystal_density_diffrn 1.176
_exptl_crystal_description Block
_exptl_crystal_F_000 1760
_exptl_crystal_size_max 0.220
_exptl_crystal_size_mid 0.200
_exptl_crystal_size_min 0.040
_refine_diff_density_max 0.230
_refine_diff_density_min -0.152
_refine_diff_density_rms 0.034
_refine_ls_abs_structure_details
;
 Flack x determined using 1144 quotients [(I+)-(I-)]/[(I+)+(I-)]
 (Parsons, Flack and Wagner, Acta Cryst. B69 (2013) 249-259).
;
_refine_ls_abs_structure_Flack 0.09(15)
_refine_ls_extinction_method none
_refine_ls_goodness_of_fit_ref 1.029
_refine_ls_hydrogen_treatment mixed
_refine_ls_matrix_type full
_refine_ls_number_parameters 146
_refine_ls_number_reflns 2548
_refine_ls_number_restraints 1
_refine_ls_restrained_S_all 1.029
_refine_ls_R_factor_all 0.0312
_refine_ls_R_factor_gt 0.0304
_refine_ls_shift/su_max 0.000
_refine_ls_shift/su_mean 0.000
_refine_ls_structure_factor_coef Fsqd
_refine_ls_weighting_details 'w=1/[\s^2^(Fo^2^)+(0.0557P)^2^+2.8072P] where P=(Fo^2^+2Fc^2^)/3'
_refine_ls_weighting_scheme calc
_refine_ls_wR_factor_gt 0.0865
_refine_ls_wR_factor_ref 0.0875
_reflns_Friedel_coverage 0.875
_reflns_Friedel_fraction_full 0.990
_reflns_Friedel_fraction_max 0.992
_reflns_number_gt 2489
_reflns_number_total 2548
_reflns_threshold_expression 'I > 2\s(I)'
_cod_data_source_file d4dt01582g2.cif
_cod_data_source_block f
_cod_original_cell_volume 4637.9(5)
_cod_database_code 7716960
_shelx_shelxl_version_number 2018/3
_shelx_space_group_comment
;
The symmetry employed for this shelxl refinement is uniquely defined
by the following loop, which should always be used as a source of
symmetry information in preference to the above space-group names.
They are only intended as comments.
;
_shelx_estimated_absorpt_t_min 0.983
_shelx_estimated_absorpt_t_max 0.997

loop_
_space_group_symop_operation_xyz
'x, y, z'
'-x, -y, z'
'x+1/4, -y+1/4, z+1/4'
'-x+1/4, y+1/4, z+1/4'
'x, y+1/2, z+1/2'
'-x, -y+1/2, z+1/2'
'x+1/4, -y+3/4, z+3/4'
'-x+1/4, y+3/4, z+3/4'
'x+1/2, y, z+1/2'
'-x+1/2, -y, z+1/2'
'x+3/4, -y+1/4, z+3/4'
'-x+3/4, y+1/4, z+3/4'
'x+1/2, y+1/2, z'
'-x+1/2, -y+1/2, z'
'x+3/4, -y+3/4, z+1/4'
'-x+3/4, y+3/4, z+1/4'

loop_
_atom_site_label
_atom_site_type_symbol
_atom_site_fract_x
_atom_site_fract_y
_atom_site_fract_z
_atom_site_U_iso_or_equiv
_atom_site_adp_type
_atom_site_occupancy
_atom_site_site_symmetry_order
_atom_site_calc_flag
_atom_site_refinement_flags_posn
_atom_site_refinement_flags_adp
_atom_site_refinement_flags_occupancy
_atom_site_disorder_assembly
_atom_site_disorder_group
O1 O 0.62886(6) 0.32622(5) 0.61759(15) 0.0303(3) Uani 1 1 d . . . . .
H1 H 0.6493(11) 0.3112(9) 0.544(3) 0.036(6) Uiso 1 1 d . . . . .
O2 O 0.55686(6) 0.34909(5) 0.85606(15) 0.0334(3) Uani 1 1 d . . . . .
N1 N 0.68066(6) 0.25468(6) 0.44158(16) 0.0260(3) Uani 1 1 d . . . . .
C1 C 0.60424(7) 0.28576(6) 0.69850(19) 0.0237(3) Uani 1 1 d . . . . .
C2 C 0.56573(7) 0.29684(7) 0.82720(19) 0.0266(4) Uani 1 1 d . . . . .
C3 C 0.54038(8) 0.25669(7) 0.9146(2) 0.0292(4) Uani 1 1 d . . . . .
H3 H 0.514284 0.264737 1.000857 0.035 Uiso 1 1 calc R U . . .
C4 C 0.55278(8) 0.20402(7) 0.8774(2) 0.0321(4) Uani 1 1 d . . . . .
C5 C 0.58962(8) 0.19312(7) 0.7499(2) 0.0278(4) Uani 1 1 d . . . . .
H5 H 0.597630 0.157685 0.722745 0.033 Uiso 1 1 calc R U . . .
C6 C 0.61549(7) 0.23341(6) 0.65948(19) 0.0242(3) Uani 1 1 d . . . . .
C7 C 0.51518(10) 0.36221(8) 0.9804(3) 0.0409(5) Uani 1 1 d . . . . .
H7A H 0.472715 0.346959 0.962235 0.061 Uiso 1 1 calc R U . . .
H7B H 0.511392 0.400373 0.988015 0.061 Uiso 1 1 calc R U . . .
H7C H 0.532848 0.348299 1.076365 0.061 Uiso 1 1 calc R U . . .
C8 C 0.52687(12) 0.16073(8) 0.9777(3) 0.0517(6) Uani 1 1 d . . . . .
H8A H 0.480078 0.159252 0.967805 0.078 Uiso 1 1 calc R U . . .
H8B H 0.538323 0.167628 1.084928 0.078 Uiso 1 1 calc R U . . .
H8C H 0.545404 0.127214 0.945580 0.078 Uiso 1 1 calc R U . . .
C9 C 0.65402(8) 0.21974(7) 0.52506(19) 0.0245(3) Uani 1 1 d . . . . .
H9 H 0.659402 0.183884 0.499061 0.029 Uiso 1 1 calc R U . . .
C10 C 0.71697(8) 0.23679(7) 0.30787(18) 0.0265(3) Uani 1 1 d . . . . .
H10 H 0.7250(9) 0.1989(8) 0.306(2) 0.019(4) Uiso 1 1 d . . . . .
C11 C 0.67959(9) 0.25029(8) 0.1625(2) 0.0350(4) Uani 1 1 d . . . . .
H11A H 0.638494 0.230857 0.162141 0.042 Uiso 1 1 calc R U . . .
H11B H 0.669615 0.288191 0.162096 0.042 Uiso 1 1 calc R U . . .
C12 C 0.71736(10) 0.23662(9) 0.0186(2) 0.0413(5) Uani 1 1 d . . . . .
H12A H 0.692854 0.247718 -0.073166 0.050 Uiso 1 1 calc R U . . .
H12B H 0.723334 0.198204 0.013049 0.050 Uiso 1 1 calc R U . . .

loop_
_atom_site_aniso_label
_atom_site_aniso_U_11
_atom_site_aniso_U_22
_atom_site_aniso_U_33
_atom_site_aniso_U_23
_atom_site_aniso_U_13
_atom_site_aniso_U_12
O1 0.0326(6) 0.0265(6) 0.0318(6) 0.0022(5) 0.0080(5) -0.0021(5)
O2 0.0367(6) 0.0255(6) 0.0380(7) -0.0049(5) 0.0114(5) -0.0005(5)
N1 0.0253(6) 0.0307(7) 0.0221(6) -0.0010(5) -0.0005(5) 0.0009(5)
C1 0.0205(7) 0.0253(7) 0.0253(7) 0.0011(6) -0.0025(6) -0.0023(5)
C2 0.0234(7) 0.0261(8) 0.0302(9) -0.0022(7) -0.0005(6) 0.0004(6)
C3 0.0276(8) 0.0301(8) 0.0301(8) -0.0011(7) 0.0069(6) 0.0001(6)
C4 0.0307(8) 0.0283(8) 0.0372(10) 0.0042(7) 0.0078(7) -0.0012(7)
C5 0.0273(8) 0.0235(8) 0.0326(9) -0.0002(6) 0.0027(7) -0.0002(6)
C6 0.0208(7) 0.0275(7) 0.0244(7) -0.0003(6) -0.0020(6) -0.0002(6)
C7 0.0432(10) 0.0333(9) 0.0461(11) -0.0064(8) 0.0159(9) 0.0036(8)
C8 0.0610(13) 0.0330(9) 0.0612(14) 0.0083(10) 0.0319(12) -0.0025(9)
C9 0.0235(7) 0.0267(7) 0.0234(7) -0.0020(6) -0.0037(6) 0.0008(6)
C10 0.0285(8) 0.0300(8) 0.0210(7) -0.0024(6) -0.0004(6) 0.0013(6)
C11 0.0331(9) 0.0461(10) 0.0257(8) -0.0021(8) -0.0047(7) 0.0036(7)
C12 0.0480(11) 0.0533(11) 0.0225(8) -0.0037(8) -0.0054(8) 0.0084(9)

loop_
_atom_type_symbol
_atom_type_description
_atom_type_scat_dispersion_real
_atom_type_scat_dispersion_imag
_atom_type_scat_source
C C 0.0033 0.0016 'International Tables Vol C Tables 4.2.6.8 and 6.1.1.4'
H H 0.0000 0.0000 'International Tables Vol C Tables 4.2.6.8 and 6.1.1.4'
N N 0.0061 0.0033 'International Tables Vol C Tables 4.2.6.8 and 6.1.1.4'
O O 0.0106 0.0060 'International Tables Vol C Tables 4.2.6.8 and 6.1.1.4'

loop_
_geom_angle_atom_site_label_1
_geom_angle_atom_site_label_2
_geom_angle_atom_site_label_3
_geom_angle
_geom_angle_site_symmetry_1
_geom_angle_site_symmetry_3
_geom_angle_publ_flag
C1 O1 H1 103.7(15) . . ?
C2 O2 C7 116.71(14) . . ?
C9 N1 C10 117.39(14) . . ?
O1 C1 C6 122.67(15) . . ?
O1 C1 C2 118.57(14) . . ?
C6 C1 C2 118.76(15) . . ?
O2 C2 C3 124.72(15) . . ?
O2 C2 C1 114.76(14) . . ?
C3 C2 C1 120.52(15) . . ?
C2 C3 C4 120.77(16) . . ?
C2 C3 H3 119.6 . . ?
C4 C3 H3 119.6 . . ?
C5 C4 C3 118.75(16) . . ?
C5 C4 C8 121.19(17) . . ?
C3 C4 C8 120.05(18) . . ?
C4 C5 C6 121.20(15) . . ?
C4 C5 H5 119.4 . . ?
C6 C5 H5 119.4 . . ?
C1 C6 C5 119.98(15) . . ?
C1 C6 C9 120.97(15) . . ?
C5 C6 C9 119.05(15) . . ?
O2 C7 H7A 109.5 . . ?
O2 C7 H7B 109.5 . . ?
H7A C7 H7B 109.5 . . ?
O2 C7 H7C 109.5 . . ?
H7A C7 H7C 109.5 . . ?
H7B C7 H7C 109.5 . . ?
C4 C8 H8A 109.5 . . ?
C4 C8 H8B 109.5 . . ?
H8A C8 H8B 109.5 . . ?
C4 C8 H8C 109.5 . . ?
H8A C8 H8C 109.5 . . ?
H8B C8 H8C 109.5 . . ?
N1 C9 C6 121.86(15) . . ?
N1 C9 H9 119.1 . . ?
C6 C9 H9 119.1 . . ?
N1 C10 C11 109.05(13) . . ?
N1 C10 C10 109.10(12) . 14_655 ?
C11 C10 C10 111.03(12) . 14_655 ?
N1 C10 H10 114.0(12) . . ?
C11 C10 H10 107.3(12) . . ?
C10 C10 H10 106.3(11) 14_655 . ?
C12 C11 C10 111.59(14) . . ?
C12 C11 H11A 109.3 . . ?
C10 C11 H11A 109.3 . . ?
C12 C11 H11B 109.3 . . ?
C10 C11 H11B 109.3 . . ?
H11A C11 H11B 108.0 . . ?
C11 C12 C12 111.07(15) . 14_655 ?
C11 C12 H12A 109.4 . . ?
C12 C12 H12A 109.4 14_655 . ?
C11 C12 H12B 109.4 . . ?
C12 C12 H12B 109.4 14_655 . ?
H12A C12 H12B 108.0 . . ?

loop_
_geom_bond_atom_site_label_1
_geom_bond_atom_site_label_2
_geom_bond_distance
_geom_bond_site_symmetry_2
_geom_bond_publ_flag
O1 C1 1.3519(19) . ?
O1 H1 0.86(3) . ?
O2 C2 1.370(2) . ?
O2 C7 1.429(2) . ?
N1 C9 1.278(2) . ?
N1 C10 1.462(2) . ?
C1 C6 1.399(2) . ?
C1 C2 1.408(2) . ?
C2 C3 1.382(2) . ?
C3 C4 1.407(2) . ?
C3 H3 0.9500 . ?
C4 C5 1.379(2) . ?
C4 C8 1.509(3) . ?
C5 C6 1.404(2) . ?
C5 H5 0.9500 . ?
C6 C9 1.462(2) . ?
C7 H7A 0.9800 . ?
C7 H7B 0.9800 . ?
C7 H7C 0.9800 . ?
C8 H8A 0.9800 . ?
C8 H8B 0.9800 . ?
C8 H8C 0.9800 . ?
C9 H9 0.9500 . ?
C10 C11 1.527(2) . ?
C10 C10 1.534(3) 14_655 ?
C10 H10 0.983(19) . ?
C11 C12 1.521(3) . ?
C11 H11A 0.9900 . ?
C11 H11B 0.9900 . ?
C12 C12 1.523(4) 14_655 ?
C12 H12A 0.9900 . ?
C12 H12B 0.9900 . ?
